data_7108435
loop_
_publ_author_name
'Han-Yuan Gong'
'Brett M. Rambo'
'Cory Nelson'
'Vincent M. Lynch'
'Xiaoyang Zhu'
'Jonathan L. Sessler'

_publ_section_title
;
 Rare-earth cation effects on three-dimensional metal-organic rotaxane
 framework (MORF) self assembly
;
_journal_name_full Chem.Commun.
_journal_page_first 10186
_journal_page_last 10188
_journal_paper_doi 10.1039/C2CC34200F
_journal_volume 48
_journal_year 2012
_chemical_formula_sum 'C79.5 H81.5 N10.5 O32.5 Tb2'
_chemical_formula_weight 2021.89
_chemical_name_common
;
cyclo(2)(2,6-di(1H-imidazol-1-yl)pyridine)(2)(1,4-
dimethylenebenzene)_ 5 terepht
;
_chemical_name_systematic
;
?
;
_space_group_IT_number 14
_symmetry_cell_setting monoclinic
_symmetry_space_group_name_Hall '-P 2yn'
_symmetry_space_group_name_H-M 'P 1 21/n 1'
_atom_sites_solution_hydrogens geom
_atom_sites_solution_primary direct
_atom_sites_solution_secondary difmap
_audit_creation_method SHELXL-97
_cell_angle_alpha 90.00
_cell_angle_beta 97.64(3)
_cell_angle_gamma 90.00
_cell_formula_units_Z 4
_cell_length_a 23.896(5)
_cell_length_b 11.350(2)
_cell_length_c 32.793(7)
_cell_measurement_reflns_used 15291
_cell_measurement_temperature 153(2)
_cell_measurement_theta_max 25.00
_cell_measurement_theta_min 0.99
_cell_volume 8815(3)
_computing_cell_refinement 'CrystalClear (Rigaku Inc., 2008)'
_computing_data_collection 'CrystalClear (Rigaku Inc., 2008)'
_computing_data_reduction 'CrystalClear (Rigaku Inc., 2008)'
_computing_molecular_graphics
;
XP, Shelxtl-Plus Version 5.1, Bruker AXS, 1998.
;
_computing_publication_material
;
XCIF, Shelxtl-Plus Version 5.1, Bruker AXS, 1998.
;
_computing_structure_refinement 'SHELXL-97 (Sheldrick, 1997)'
_computing_structure_solution 'SHELXS-97 (Sheldrick, 1990)'
_diffrn_ambient_temperature 153(2)
_diffrn_detector_area_resol_mean 13.6612
_diffrn_measured_fraction_theta_full 0.984
_diffrn_measured_fraction_theta_max 0.984
_diffrn_measurement_device
;
Mercury2 (2x2 bin mode)
;
_diffrn_measurement_method dtprofit.ref
_diffrn_radiation_monochromator graphite
_diffrn_radiation_source 'fine-focus sealed tube'
_diffrn_radiation_type MoK\a
_diffrn_radiation_wavelength 0.71073
_diffrn_reflns_av_R_equivalents 0.1559
_diffrn_reflns_av_sigmaI/netI 0.1791
_diffrn_reflns_limit_h_max 27
_diffrn_reflns_limit_h_min -28
_diffrn_reflns_limit_k_max 13
_diffrn_reflns_limit_k_min -13
_diffrn_reflns_limit_l_max 38
_diffrn_reflns_limit_l_min -38
_diffrn_reflns_number 51864
_diffrn_reflns_theta_full 25.00
_diffrn_reflns_theta_max 25.00
_diffrn_reflns_theta_min 0.99
_exptl_absorpt_coefficient_mu 1.680
_exptl_absorpt_correction_T_max 1.0000
_exptl_absorpt_correction_T_min 0.7845
_exptl_absorpt_correction_type multi-scan
_exptl_absorpt_process_details
;
Sheldrick, G. M. (1996). SADABS. University of G\"ottingen, Germany.
;
_exptl_crystal_colour colorless
_exptl_crystal_density_diffrn 1.523
_exptl_crystal_density_method 'not measured'
_exptl_crystal_description prism
_exptl_crystal_F_000 4088
_exptl_crystal_size_max 0.21
_exptl_crystal_size_mid 0.14
_exptl_crystal_size_min 0.11
_refine_diff_density_max 1.541
_refine_diff_density_min -1.278
_refine_diff_density_rms 0.189
_refine_ls_extinction_method none
_refine_ls_goodness_of_fit_ref 1.006
_refine_ls_hydrogen_treatment constr
_refine_ls_matrix_type full
_refine_ls_number_parameters 1134
_refine_ls_number_reflns 15291
_refine_ls_number_restraints 38
_refine_ls_restrained_S_all 1.006
_refine_ls_R_factor_all 0.1493
_refine_ls_R_factor_gt 0.0774
_refine_ls_shift/su_max 0.001
_refine_ls_shift/su_mean 0.000
_refine_ls_structure_factor_coef Fsqd
_refine_ls_weighting_details 'calc w=1/[\s^2^(Fo^2^)+(0.0500P)^2^+110.0000P] where P=(Fo^2^+2Fc^2^)/3'
_refine_ls_weighting_scheme calc
_refine_ls_wR_factor_gt 0.1876
_refine_ls_wR_factor_ref 0.2410
_reflns_number_gt 8243
_reflns_number_total 15291
_reflns_threshold_expression >2sigma(I)
_cod_data_source_file c2cc34200f.txt
_cod_data_source_block MORF-Tb
_cod_original_sg_symbol_H-M P21/n
_cod_original_formula_sum 'C79.50 H81.50 N10.50 O32.50 Tb2'
_cod_database_code 7108435

loop_
_symmetry_equiv_pos_as_xyz
'x, y, z'
'-x+1/2, y+1/2, -z+1/2'
'-x, -y, -z'
'x-1/2, -y-1/2, z-1/2'

loop_
_atom_site_label
_atom_site_type_symbol
_atom_site_fract_x
_atom_site_fract_y
_atom_site_fract_z
_atom_site_U_iso_or_equiv
_atom_site_adp_type
_atom_site_occupancy
_atom_site_symmetry_multiplicity
_atom_site_calc_flag
_atom_site_refinement_flags
_atom_site_disorder_assembly
_atom_site_disorder_group
Tb1 Tb 0.58539(3) 0.75897(6) 0.374452(18) 0.03138(19) Uani 1 1 d . . .
Tb2 Tb 0.87446(3) 0.26576(6) 0.601126(18) 0.03091(19) Uani 1 1 d . . .
O1W O 0.5870(5) 0.8810(11) 0.3159(4) 0.074(4) Uani 1 1 d . . .
O1 O 0.5014(4) 0.7138(9) 0.3230(3) 0.053(3) Uani 1 1 d . . .
O2 O 0.5759(4) 0.6102(9) 0.3215(3) 0.047(3) Uani 1 1 d . . .
O2W O 0.8327(5) 0.4049(9) 0.6408(3) 0.053(3) Uani 1 1 d . . .
O3 O 0.5321(4) 0.5980(8) 0.3989(3) 0.041(2) Uani 1 1 d . . .
O3W O 0.3306(13) 1.346(3) 0.4148(11) 0.108(8) Uani 0.50 1 d P A 1
O3WA O 0.2706(13) 1.297(3) 0.3768(11) 0.108(8) Uani 0.50 1 d P B 2
O4 O 0.5912(4) 0.6890(9) 0.4462(3) 0.041(2) Uani 1 1 d . . .
O4W O 0.7643(8) 0.077(3) 0.6795(7) 0.103(12) Uani 0.50 1 d P . .
O5 O 0.5213(4) 0.8791(9) 0.3989(3) 0.049(3) Uani 1 1 d . . .
O5W O 0.6029(13) 0.160(4) 0.2003(17) 0.20(2) Uani 0.50 1 d P . .
O6 O 0.4622(5) 1.0208(10) 0.3884(4) 0.063(3) Uani 1 1 d . . .
O6W O 0.6863(9) 0.974(2) 0.3007(6) 0.064(7) Uani 0.50 1 d P . .
O7 O 0.6442(5) 0.8993(11) 0.4021(4) 0.073(4) Uani 1 1 d . . .
O7W O 0.668(2) 0.253(4) 0.2622(12) 0.20(2) Uani 0.50 1 d P . .
O8 O 0.7050(6) 1.0247(13) 0.3803(4) 0.081(4) Uani 1 1 d . . .
O8W O 0.6831(10) 0.144(4) 0.7266(8) 0.115(13) Uani 0.50 1 d P . .
O9 O 0.7895(4) 1.1779(10) 0.5868(3) 0.050(3) Uani 1 1 d . . .
O9W O 0.7268(8) 0.743(2) 0.2805(6) 0.069(7) Uani 0.50 1 d P . .
O10 O 0.7216(6) 1.0701(12) 0.6042(4) 0.079(4) Uani 1 1 d . . .
O10W O 0.6897(10) -0.038(2) 0.7823(7) 0.071(8) Uani 0.50 1 d P . .
O11 O 0.6686(4) 0.6689(10) 0.3775(3) 0.051(3) Uani 1 1 d . . .
O11W O 0.6630(8) 0.452(2) 0.3059(7) 0.059(7) Uani 0.50 1 d P . .
O12 O 0.7457(5) 0.6093(12) 0.3551(4) 0.073(4) Uani 1 1 d . . .
O12W O 0.4212(6) 0.8846(16) 0.3218(5) 0.121(7) Uani 1 1 d . . .
O13 O 0.8290(4) 0.3953(9) 0.5543(3) 0.051(3) Uani 1 1 d . . .
O13W O 0.9953(6) 0.4447(13) 0.6882(4) 0.089(5) Uani 1 1 d . . .
O14 O 0.7845(4) 0.5422(10) 0.5797(3) 0.053(3) Uani 1 1 d . . .
O14W O 0.6465(6) 0.8794(13) 0.6153(5) 0.100(5) Uani 1 1 d . . .
O15 O 0.9359(5) 0.2475(9) 0.6656(3) 0.061(3) Uani 1 1 d . . .
O15W O 0.4941(7) -0.0311(13) 0.2633(5) 0.107(5) Uani 1 1 d . . .
O16 O 0.8695(4) 0.1205(11) 0.6568(3) 0.057(3) Uani 1 1 d . . .
O16W O 0.7731(18) -0.168(5) 0.6768(17) 0.21(3) Uani 0.50 1 d P . .
O17 O 0.9421(4) 0.1086(9) 0.5911(3) 0.049(3) Uani 1 1 d . . .
O17W O 0.7819(14) -0.142(4) 0.7562(10) 0.129(14) Uani 0.50 1 d P . .
O18 O 0.8916(4) 0.1817(9) 0.5370(3) 0.042(2) Uani 1 1 d . . .
O19 O 0.9446(4) 0.3855(10) 0.5908(3) 0.054(3) Uani 1 1 d . . .
O20 O 1.0024(6) 0.5297(12) 0.6132(4) 0.082(4) Uani 1 1 d . . .
O21 O 1.1259(15) 0.786(4) 0.5969(11) 0.153(10) Uani 0.50 1 d PDU . .
N1 N 0.3675(5) 0.6654(11) 0.3968(4) 0.048(3) Uani 1 1 d . . .
N2 N 0.3650(5) 0.5189(11) 0.3537(4) 0.044(3) Uani 1 1 d . . .
N3 N 0.4331(5) 0.3892(11) 0.3443(4) 0.048(3) Uani 1 1 d . . .
N4 N 0.5110(5) 0.2730(11) 0.3418(4) 0.043(3) Uani 1 1 d . . .
N5 N 0.5928(5) 0.2963(11) 0.3723(4) 0.052(4) Uani 1 1 d . . .
N6 N 0.8830(6) -0.1855(12) 0.6153(5) 0.059(4) Uani 1 1 d . . .
N7 N 0.9601(6) -0.2040(12) 0.6551(4) 0.053(4) Uani 1 1 d . . .
N8 N 1.0364(5) -0.0865(12) 0.6572(4) 0.048(3) Uani 1 1 d . . .
N9 N 1.1113(6) 0.0378(14) 0.6555(5) 0.069(4) Uani 1 1 d . . .
N10 N 1.1166(7) 0.1810(14) 0.6145(6) 0.078(5) Uani 1 1 d . . .
N11 N 1.1603(14) 0.662(3) 0.6493(12) 0.153(10) Uani 0.50 1 d PDU . .
C1 C 0.3824(5) 0.7190(12) 0.4710(5) 0.039(3) Uani 1 1 d . . .
C2 C 0.3901(6) 0.7510(13) 0.4265(5) 0.051(4) Uani 1 1 d . . .
H2A H 0.3720 0.8262 0.4196 0.061 Uiso 1 1 calc R . .
H2B H 0.4301 0.7604 0.4249 0.061 Uiso 1 1 calc R . .
C3 C 0.3965(6) 0.5874(14) 0.3767(5) 0.046(4) Uani 1 1 d . . .
H3A H 0.4357 0.5845 0.3795 0.055 Uiso 1 1 calc R . .
C4 C 0.3149(7) 0.6447(17) 0.3815(7) 0.071(6) Uani 1 1 d . . .
H4A H 0.2842 0.6866 0.3887 0.085 Uiso 1 1 calc R . .
C5 C 0.3106(7) 0.5560(15) 0.3543(6) 0.059(5) Uani 1 1 d . . .
H5A H 0.2779 0.5264 0.3392 0.071 Uiso 1 1 calc R . .
C6 C 0.3823(6) 0.4168(14) 0.3331(5) 0.046(4) Uani 1 1 d . . .
C7 C 0.3471(6) 0.3611(16) 0.3034(5) 0.060(5) Uani 1 1 d . . .
H7A H 0.3107 0.3886 0.2951 0.072 Uiso 1 1 calc R . .
C8 C 0.3675(8) 0.2624(17) 0.2859(6) 0.071(5) Uani 1 1 d . . .
H8A H 0.3447 0.2192 0.2661 0.085 Uiso 1 1 calc R . .
C9 C 0.4225(7) 0.2293(16) 0.2987(5) 0.060(5) Uani 1 1 d . . .
H9A H 0.4383 0.1626 0.2883 0.072 Uiso 1 1 calc R . .
C10 C 0.4519(7) 0.2982(14) 0.3269(5) 0.050(4) Uani 1 1 d . . .
C11 C 0.5433(6) 0.3444(14) 0.3638(5) 0.042(4) Uani 1 1 d . . .
H11A H 0.5331 0.4186 0.3723 0.050 Uiso 1 1 calc R . .
C12 C 0.5406(7) 0.1745(15) 0.3337(6) 0.060(5) Uani 1 1 d . . .
H12A H 0.5269 0.1097 0.3181 0.072 Uiso 1 1 calc R . .
C13 C 0.5905(8) 0.1896(16) 0.3517(6) 0.068(5) Uani 1 1 d . . .
H13A H 0.6205 0.1377 0.3511 0.082 Uiso 1 1 calc R . .
C14 C 0.6393(6) 0.3409(16) 0.4037(6) 0.059(5) Uani 1 1 d . . .
H14A H 0.6743 0.3030 0.3992 0.071 Uiso 1 1 calc R . .
H14B H 0.6437 0.4249 0.3997 0.071 Uiso 1 1 calc R . .
C15 C 0.6292(6) 0.3194(14) 0.4469(5) 0.047(4) Uani 1 1 d . . .
C16 C 0.6062(6) 0.2188(14) 0.4583(5) 0.051(4) Uani 1 1 d . . .
H16A H 0.5941 0.1613 0.4389 0.061 Uiso 1 1 calc R . .
C17 C 0.6007(6) 0.2019(14) 0.4986(6) 0.051(4) Uani 1 1 d . . .
H17A H 0.5844 0.1320 0.5059 0.061 Uiso 1 1 calc R . .
C18 C 0.6464(7) 0.3981(15) 0.4757(6) 0.056(4) Uani 1 1 d . . .
H18A H 0.6624 0.4677 0.4677 0.067 Uiso 1 1 calc R . .
C19 C 0.6419(6) 0.3818(13) 0.5185(6) 0.052(4) Uani 1 1 d . . .
H19A H 0.6550 0.4381 0.5381 0.062 Uiso 1 1 calc R . .
C20 C 0.8405(7) -0.1483(17) 0.5775(6) 0.066(5) Uani 1 1 d . . .
H20A H 0.8047 -0.1874 0.5792 0.079 Uiso 1 1 calc R . .
H20B H 0.8341 -0.0641 0.5790 0.079 Uiso 1 1 calc R . .
C21 C 0.9304(6) -0.1351(14) 0.6276(5) 0.046(4) Uani 1 1 d . . .
H21A H 0.9419 -0.0623 0.6187 0.055 Uiso 1 1 calc R . .
C22 C 0.8818(9) -0.2918(19) 0.6381(8) 0.094(8) Uani 1 1 d . . .
H22A H 0.8519 -0.3449 0.6363 0.113 Uiso 1 1 calc R . .
C23 C 0.9261(9) -0.3008(17) 0.6600(7) 0.081(7) Uani 1 1 d . . .
H23A H 0.9362 -0.3636 0.6776 0.097 Uiso 1 1 calc R . .
C24 C 1.0149(6) -0.1777(15) 0.6741(5) 0.049(4) Uani 1 1 d . . .
C25 C 1.0387(8) -0.2482(18) 0.7053(6) 0.075(6) Uani 1 1 d . . .
H25A H 1.0203 -0.3128 0.7148 0.090 Uiso 1 1 calc R . .
C26 C 1.0954(8) -0.2129(18) 0.7222(6) 0.073(6) Uani 1 1 d . . .
H26A H 1.1151 -0.2554 0.7437 0.087 Uiso 1 1 calc R . .
C27 C 1.1195(7) -0.118(2) 0.7068(5) 0.075(7) Uani 1 1 d . . .
H27A H 1.1553 -0.0918 0.7174 0.091 Uiso 1 1 calc R . .
C28 C 1.0866(8) -0.0626(16) 0.6732(6) 0.062(5) Uani 1 1 d . . .
C29 C 1.0804(7) 0.1046(15) 0.6269(5) 0.052(4) Uani 1 1 d . . .
H29A H 1.0419 0.0985 0.6178 0.062 Uiso 1 1 calc R . .
C30 C 1.1647(7) 0.070(2) 0.6605(7) 0.107(9) Uani 1 1 d . . .
H30A H 1.1938 0.0349 0.6779 0.128 Uiso 1 1 calc R . .
C31 C 1.1693(9) 0.162(2) 0.6361(8) 0.109(10) Uani 1 1 d . . .
H31A H 1.2019 0.2050 0.6340 0.130 Uiso 1 1 calc R . .
C32 C 1.1010(8) 0.2667(18) 0.5804(7) 0.082(6) Uani 1 1 d . . .
H32A H 1.1193 0.3414 0.5879 0.098 Uiso 1 1 calc R . .
H32B H 1.0606 0.2797 0.5773 0.098 Uiso 1 1 calc R . .
C33 C 1.1170(6) 0.2281(15) 0.5400(6) 0.050(4) Uani 1 1 d . . .
C34 C 1.1059(8) 0.3012(18) 0.5109(7) 0.079(6) Uani 1 1 d . . .
H34A H 1.0907 0.3738 0.5168 0.095 Uiso 1 1 calc R . .
C35 C 1.1160(7) 0.2766(17) 0.4671(7) 0.080(7) Uani 1 1 d . . .
H35A H 1.1048 0.3288 0.4457 0.096 Uiso 1 1 calc R . .
C36 C 1.1422(6) 0.1746(14) 0.4612(6) 0.054(5) Uani 1 1 d . . .
C37 C 1.1550(8) 0.1018(18) 0.4932(7) 0.070(6) Uani 1 1 d . . .
H37A H 1.1743 0.0323 0.4895 0.084 Uiso 1 1 calc R . .
C38 C 1.1406(8) 0.1270(18) 0.5306(9) 0.090(8) Uani 1 1 d . . .
H38A H 1.1476 0.0703 0.5511 0.108 Uiso 1 1 calc R . .
C39 C 0.5272(7) 0.6316(14) 0.3088(5) 0.044(4) Uani 1 1 d . . .
C40 C 0.4939(6) 0.5565(13) 0.2727(4) 0.040(4) Uani 1 1 d . . .
C41 C 0.4422(6) 0.5839(13) 0.2572(5) 0.043(4) Uani 1 1 d . . .
H41A H 0.4242 0.6493 0.2665 0.052 Uiso 1 1 calc R . .
C42 C 0.5219(6) 0.4617(14) 0.2594(5) 0.047(4) Uani 1 1 d . . .
H42A H 0.5586 0.4437 0.2710 0.056 Uiso 1 1 calc R . .
C43 C 0.5530(6) 0.6183(13) 0.4369(4) 0.039(3) Uani 1 1 d . . .
C44 C 0.5248(6) 0.5558(12) 0.4701(4) 0.039(3) Uani 1 1 d . . .
C45 C 0.5368(6) 0.5914(13) 0.5100(4) 0.041(4) Uani 1 1 d . . .
H45A H 0.5625 0.6522 0.5167 0.049 Uiso 1 1 calc R . .
C46 C 0.4886(6) 0.4618(14) 0.4597(4) 0.045(4) Uani 1 1 d . . .
H46A H 0.4817 0.4354 0.4327 0.054 Uiso 1 1 calc R . .
C47 C 0.4935(6) 0.9585(13) 0.4117(5) 0.0389(17) Uani 1 1 d . . .
C48 C 0.4976(6) 0.9805(13) 0.4564(5) 0.0389(17) Uani 1 1 d . . .
C49 C 0.5317(6) 0.9122(12) 0.4854(4) 0.0389(17) Uani 1 1 d . . .
H49A H 0.5535 0.8526 0.4761 0.047 Uiso 1 1 calc R . .
C50 C 0.5341(6) 0.9303(12) 0.5274(5) 0.0389(17) Uani 1 1 d . . .
H50A H 0.5572 0.8822 0.5454 0.047 Uiso 1 1 calc R . .
C51 C 0.6821(7) 0.9753(15) 0.4087(6) 0.054(4) Uani 1 1 d . . .
C52 C 0.7019(6) 1.0079(11) 0.4522(4) 0.037(3) Uani 1 1 d . . .
C53 C 0.6836(6) 0.9458(12) 0.4848(5) 0.040(3) Uani 1 1 d . . .
H53A H 0.6615 0.8790 0.4789 0.048 Uiso 1 1 calc R . .
C54 C 0.6968(6) 0.9789(14) 0.5239(6) 0.050(4) Uani 1 1 d . . .
H54A H 0.6823 0.9360 0.5443 0.060 Uiso 1 1 calc R . .
C55 C 0.7318(6) 1.0757(13) 0.5355(5) 0.041(4) Uani 1 1 d . . .
C56 C 0.7501(6) 1.1379(13) 0.5017(5) 0.044(4) Uani 1 1 d . . .
H56A H 0.7725 1.2045 0.5072 0.053 Uiso 1 1 calc R . .
C57 C 0.7362(6) 1.1035(13) 0.4613(5) 0.039(3) Uani 1 1 d . . .
H57A H 0.7500 1.1451 0.4403 0.047 Uiso 1 1 calc R . .
C58 C 0.7510(7) 1.1100(14) 0.5771(5) 0.048(4) Uani 1 1 d . . .
C59 C 0.7161(6) 0.6256(14) 0.3818(5) 0.041(4) Uani 1 1 d . . .
C60 C 0.7421(6) 0.5943(13) 0.4260(5) 0.038(3) Uani 1 1 d . . .
C61 C 0.7750(6) 0.4985(15) 0.4331(5) 0.047(4) Uani 1 1 d . . .
H61A H 0.7850 0.4556 0.4110 0.057 Uiso 1 1 calc R . .
C62 C 0.7943(6) 0.4630(13) 0.4730(5) 0.050(4) Uani 1 1 d . . .
H62A H 0.8168 0.3961 0.4774 0.060 Uiso 1 1 calc R . .
C63 C 0.7804(6) 0.5265(12) 0.5066(5) 0.043(4) Uani 1 1 d . . .
C64 C 0.7455(6) 0.6233(12) 0.4982(4) 0.039(3) Uani 1 1 d . . .
H64A H 0.7337 0.6655 0.5198 0.047 Uiso 1 1 calc R . .
C65 C 0.7281(6) 0.6583(13) 0.4585(5) 0.043(4) Uani 1 1 d . . .
H65A H 0.7065 0.7263 0.4536 0.051 Uiso 1 1 calc R . .
C66 C 0.8003(6) 0.4829(13) 0.5507(5) 0.041(4) Uani 1 1 d . . .
C67 C 0.9118(6) 0.1513(15) 0.6754(5) 0.0447(19) Uani 1 1 d . . .
C68 C 0.9432(6) 0.0841(14) 0.7117(5) 0.0447(19) Uani 1 1 d . . .
C69 C 0.9159(6) -0.0137(14) 0.7270(4) 0.0447(19) Uani 1 1 d . . .
H69A H 0.8788 -0.0304 0.7161 0.054 Uiso 1 1 calc R . .
C70 C 0.9940(6) 0.1069(14) 0.7282(4) 0.0447(19) Uani 1 1 d . . .
H70A H 1.0125 0.1714 0.7188 0.054 Uiso 1 1 calc R . .
C71 C 0.9337(6) 0.1202(13) 0.5551(5) 0.041(4) Uani 1 1 d . . .
C72 C 0.9674(5) 0.0571(12) 0.5252(5) 0.038(4) Uani 1 1 d . . .
C73 C 1.0025(7) -0.0326(14) 0.5407(5) 0.050(4) Uani 1 1 d . . .
H73A H 1.0028 -0.0562 0.5679 0.060 Uiso 1 1 calc R . .
C74 C 0.9633(7) 0.0874(13) 0.4833(5) 0.052(4) Uani 1 1 d . . .
H74A H 0.9376 0.1441 0.4723 0.062 Uiso 1 1 calc R . .
C75 C 0.9765(7) 0.4662(14) 0.5835(5) 0.048(4) Uani 1 1 d . . .
C76 C 0.9890(6) 0.4832(12) 0.5403(5) 0.040(4) Uani 1 1 d . . .
C77 C 0.9642(7) 0.4158(15) 0.5097(5) 0.051(4) Uani 1 1 d . . .
H77A H 0.9397 0.3564 0.5156 0.062 Uiso 1 1 calc R . .
C78 C 1.0259(6) 0.5677(13) 0.5306(5) 0.049(4) Uani 1 1 d . . .
H78A H 1.0446 0.6148 0.5513 0.058 Uiso 1 1 calc R . .
C79 C 1.1182(14) 0.700(4) 0.6202(16) 0.153(10) Uani 0.50 1 d PDU . .
C80 C 1.2142(15) 0.725(4) 0.6531(16) 0.153(10) Uani 0.50 1 d PDU . .
C81 C 1.163(2) 0.545(4) 0.6669(17) 0.153(10) Uani 0.50 1 d PDU . .

loop_
_atom_site_aniso_label
_atom_site_aniso_U_11
_atom_site_aniso_U_22
_atom_site_aniso_U_33
_atom_site_aniso_U_23
_atom_site_aniso_U_13
_atom_site_aniso_U_12
Tb1 0.0341(4) 0.0336(4) 0.0254(3) -0.0051(3) 0.0002(3) 0.0003(3)
Tb2 0.0335(4) 0.0338(4) 0.0253(3) 0.0023(3) 0.0034(3) 0.0079(3)
O1W 0.094(10) 0.065(9) 0.062(8) 0.016(7) 0.011(7) 0.010(7)
O1 0.054(6) 0.038(6) 0.062(7) -0.024(6) -0.010(5) 0.007(5)
O2 0.036(6) 0.062(7) 0.039(6) -0.013(5) -0.009(5) 0.013(5)
O2W 0.080(8) 0.040(6) 0.042(6) 0.002(5) 0.020(6) 0.018(5)
O3 0.053(6) 0.037(6) 0.035(6) -0.002(5) 0.009(5) -0.009(4)
O3W 0.106(17) 0.084(16) 0.13(2) -0.002(15) 0.023(14) 0.029(13)
O3WA 0.106(17) 0.084(16) 0.13(2) -0.002(15) 0.023(14) 0.029(13)
O4 0.042(6) 0.042(6) 0.040(6) -0.005(5) 0.007(5) -0.007(5)
O4W 0.017(11) 0.24(4) 0.048(15) 0.05(2) 0.004(10) -0.028(16)
O5 0.061(7) 0.048(7) 0.039(6) -0.018(5) 0.005(5) 0.016(5)
O5W 0.07(2) 0.18(4) 0.36(7) -0.12(5) 0.05(3) -0.06(2)
O6 0.069(8) 0.061(8) 0.055(7) -0.001(6) -0.003(6) 0.014(6)
O6W 0.045(13) 0.10(2) 0.038(13) 0.017(13) -0.004(10) -0.031(12)
O7 0.061(8) 0.063(9) 0.086(10) -0.029(7) -0.026(7) -0.023(6)
O7W 0.31(6) 0.19(4) 0.13(3) -0.10(3) 0.15(4) -0.08(4)
O8 0.098(11) 0.081(10) 0.064(9) -0.007(8) 0.008(8) -0.010(8)
O8W 0.038(15) 0.23(4) 0.067(19) 0.02(2) -0.014(13) -0.002(19)
O9 0.033(6) 0.061(7) 0.051(7) -0.002(6) -0.011(5) -0.013(5)
O9W 0.042(12) 0.12(2) 0.039(12) 0.030(15) -0.013(9) -0.005(13)
O10 0.085(9) 0.074(10) 0.083(10) -0.007(8) 0.026(8) -0.020(7)
O10W 0.083(18) 0.10(2) 0.033(13) 0.014(13) 0.018(12) -0.023(15)
O11 0.030(6) 0.077(8) 0.045(6) -0.011(6) -0.004(5) 0.018(5)
O11W 0.026(11) 0.078(17) 0.072(16) -0.038(14) 0.003(10) 0.009(10)
O12 0.058(8) 0.107(11) 0.057(8) 0.018(8) 0.014(6) 0.024(7)
O12W 0.087(11) 0.153(16) 0.109(13) -0.037(12) -0.042(9) 0.057(10)
O13 0.059(7) 0.051(7) 0.042(6) 0.011(5) -0.004(5) 0.026(5)
O13W 0.107(11) 0.086(11) 0.071(9) -0.011(8) -0.006(8) -0.033(8)
O14 0.053(7) 0.054(7) 0.049(7) 0.006(6) -0.001(5) 0.013(5)
O14W 0.086(10) 0.085(11) 0.135(15) 0.003(10) 0.028(10) 0.021(8)
O15 0.086(8) 0.031(6) 0.054(7) 0.008(6) -0.033(6) 0.001(6)
O15W 0.174(16) 0.069(10) 0.075(10) 0.028(9) 0.014(10) 0.029(10)
O16 0.028(6) 0.096(10) 0.043(6) 0.021(6) -0.008(5) -0.009(5)
O16W 0.15(4) 0.24(6) 0.28(7) -0.04(5) 0.15(4) 0.00(4)
O17 0.070(7) 0.046(7) 0.035(6) 0.009(5) 0.021(5) 0.030(5)
O17W 0.13(3) 0.18(4) 0.09(2) -0.05(3) 0.03(2) -0.04(3)
O18 0.048(6) 0.043(6) 0.037(6) -0.014(5) 0.010(5) 0.016(5)
O19 0.052(7) 0.057(8) 0.054(7) 0.006(6) 0.018(6) -0.018(5)
O20 0.115(11) 0.078(10) 0.056(8) 0.006(8) 0.026(8) -0.033(8)
O21 0.153(10) 0.156(10) 0.149(10) -0.007(5) 0.019(5) 0.010(5)
N1 0.028(7) 0.041(8) 0.073(10) -0.009(7) -0.002(6) -0.003(5)
N2 0.030(7) 0.050(8) 0.050(8) -0.010(7) -0.002(6) -0.007(5)
N3 0.039(8) 0.048(8) 0.056(9) -0.007(7) 0.006(6) -0.007(6)
N4 0.038(7) 0.037(7) 0.052(8) -0.009(6) 0.002(6) -0.002(5)
N5 0.057(9) 0.036(8) 0.068(10) 0.002(7) 0.029(7) 0.002(6)
N6 0.046(8) 0.043(8) 0.091(12) 0.008(8) 0.023(8) 0.004(6)
N7 0.075(10) 0.045(8) 0.043(8) 0.021(7) 0.027(7) 0.008(7)
N8 0.038(8) 0.067(10) 0.041(8) 0.011(7) 0.006(6) 0.008(6)
N9 0.046(9) 0.074(11) 0.085(12) 0.023(10) 0.002(8) -0.012(7)
N10 0.081(12) 0.054(10) 0.103(14) 0.028(10) 0.032(10) -0.008(8)
N11 0.153(10) 0.156(10) 0.149(10) -0.007(5) 0.019(5) 0.010(5)
C1 0.029(7) 0.024(7) 0.064(10) -0.001(7) 0.001(7) 0.002(5)
C2 0.050(9) 0.034(9) 0.070(11) 0.001(9) 0.014(8) -0.006(7)
C3 0.025(8) 0.049(10) 0.064(11) -0.007(8) 0.005(7) -0.004(6)
C4 0.044(11) 0.059(12) 0.109(17) -0.002(12) 0.008(10) 0.007(8)
C5 0.052(10) 0.046(11) 0.078(13) -0.013(10) -0.001(9) 0.007(8)
C6 0.035(9) 0.059(11) 0.044(9) -0.016(8) 0.002(7) -0.005(7)
C7 0.033(9) 0.078(13) 0.068(12) -0.024(11) 0.001(8) -0.008(8)
C8 0.072(13) 0.071(14) 0.070(12) -0.022(11) 0.007(10) -0.006(10)
C9 0.048(10) 0.063(12) 0.070(12) -0.024(10) 0.006(8) 0.000(8)
C10 0.059(10) 0.042(10) 0.052(10) -0.010(8) 0.019(8) -0.004(7)
C11 0.036(8) 0.045(9) 0.045(9) -0.006(8) 0.010(7) 0.007(7)
C12 0.064(12) 0.043(10) 0.070(12) -0.029(9) -0.008(9) 0.015(8)
C13 0.079(14) 0.044(11) 0.088(15) -0.010(10) 0.032(12) 0.006(9)
C14 0.022(8) 0.070(12) 0.082(13) 0.006(10) -0.001(8) -0.010(7)
C15 0.032(8) 0.044(10) 0.063(11) -0.003(8) -0.002(7) -0.001(7)
C16 0.034(8) 0.048(10) 0.068(11) -0.003(9) 0.000(7) -0.007(7)
C17 0.044(9) 0.035(9) 0.074(12) -0.009(9) 0.009(8) -0.003(7)
C18 0.055(10) 0.049(11) 0.066(12) -0.002(9) 0.018(9) -0.005(8)
C19 0.048(9) 0.034(9) 0.076(13) -0.007(9) 0.020(9) -0.008(7)
C20 0.036(10) 0.068(13) 0.094(15) -0.006(12) 0.010(10) 0.010(8)
C21 0.044(9) 0.044(10) 0.049(10) 0.006(8) 0.007(7) 0.011(7)
C22 0.074(15) 0.064(15) 0.15(2) 0.013(15) 0.019(15) -0.018(11)
C23 0.075(14) 0.062(14) 0.107(18) 0.048(13) 0.019(13) -0.002(10)
C24 0.029(8) 0.056(11) 0.057(10) 0.010(9) -0.008(7) 0.016(7)
C25 0.081(14) 0.070(14) 0.080(14) 0.040(12) 0.032(11) 0.020(11)
C26 0.066(12) 0.098(17) 0.055(11) 0.042(11) 0.009(9) 0.020(11)
C27 0.032(9) 0.14(2) 0.052(11) 0.032(13) 0.003(8) 0.025(10)
C28 0.072(13) 0.053(11) 0.064(12) 0.025(10) 0.025(10) 0.014(9)
C29 0.041(9) 0.068(12) 0.043(9) 0.000(9) -0.007(7) -0.002(8)
C30 0.034(11) 0.15(2) 0.13(2) 0.063(18) -0.036(11) -0.024(12)
C31 0.053(13) 0.14(2) 0.12(2) 0.073(19) -0.008(13) -0.025(13)
C32 0.077(13) 0.074(15) 0.095(16) 0.039(13) 0.010(11) -0.006(11)
C33 0.049(9) 0.037(9) 0.064(11) 0.009(9) 0.007(8) -0.001(7)
C34 0.085(14) 0.053(13) 0.103(18) -0.022(13) 0.028(13) 0.012(10)
C35 0.060(12) 0.063(13) 0.113(18) 0.036(13) -0.008(11) 0.018(10)
C36 0.033(9) 0.038(9) 0.088(14) -0.010(10) -0.001(9) 0.007(7)
C37 0.054(12) 0.061(13) 0.093(16) 0.014(13) -0.002(11) 0.010(9)
C38 0.057(13) 0.058(14) 0.15(2) 0.036(16) -0.001(14) 0.007(10)
C39 0.053(10) 0.041(9) 0.038(9) -0.011(7) 0.005(7) -0.005(7)
C40 0.049(9) 0.040(9) 0.033(8) -0.017(7) 0.017(7) -0.008(7)
C41 0.031(8) 0.040(9) 0.056(10) -0.016(8) -0.001(7) 0.007(6)
C42 0.040(9) 0.063(11) 0.036(9) -0.007(8) 0.007(7) -0.003(7)
C43 0.056(10) 0.031(8) 0.030(8) 0.002(7) 0.005(7) 0.013(7)
C44 0.050(9) 0.029(8) 0.039(9) 0.000(7) 0.014(7) 0.008(6)
C45 0.043(9) 0.041(9) 0.037(9) -0.006(7) -0.002(7) -0.006(6)
C46 0.060(10) 0.053(10) 0.021(7) 0.003(7) 0.006(7) -0.003(8)
C47 0.038(4) 0.036(4) 0.045(5) -0.007(4) 0.011(3) -0.003(3)
C48 0.038(4) 0.036(4) 0.045(5) -0.007(4) 0.011(3) -0.003(3)
C49 0.038(4) 0.036(4) 0.045(5) -0.007(4) 0.011(3) -0.003(3)
C50 0.038(4) 0.036(4) 0.045(5) -0.007(4) 0.011(3) -0.003(3)
C51 0.060(11) 0.041(10) 0.061(12) -0.012(9) 0.005(9) 0.004(8)
C52 0.047(9) 0.020(7) 0.040(8) -0.015(6) -0.005(7) 0.003(6)
C53 0.039(8) 0.027(8) 0.052(10) -0.004(7) 0.001(7) -0.006(6)
C54 0.038(9) 0.041(10) 0.071(12) 0.021(9) 0.009(8) 0.003(7)
C55 0.039(8) 0.033(8) 0.053(10) 0.001(7) 0.005(7) 0.000(6)
C56 0.034(8) 0.032(8) 0.067(11) -0.002(8) 0.005(8) -0.003(6)
C57 0.042(8) 0.037(9) 0.038(8) 0.010(7) 0.003(7) -0.005(6)
C58 0.064(11) 0.041(10) 0.038(9) 0.017(8) 0.003(8) 0.001(8)
C59 0.035(8) 0.048(10) 0.039(9) -0.003(7) 0.005(7) -0.009(7)
C60 0.031(8) 0.039(9) 0.044(9) 0.004(7) 0.006(7) -0.002(6)
C61 0.041(9) 0.060(11) 0.041(9) -0.010(8) 0.003(7) 0.010(7)
C62 0.052(10) 0.030(9) 0.068(12) -0.001(8) 0.008(9) 0.009(7)
C63 0.051(9) 0.025(8) 0.052(10) 0.003(7) 0.005(7) 0.014(6)
C64 0.048(9) 0.031(8) 0.036(8) 0.001(7) -0.006(7) 0.008(6)
C65 0.034(8) 0.037(9) 0.053(10) -0.001(8) -0.009(7) 0.001(6)
C66 0.044(9) 0.042(9) 0.034(8) -0.004(7) -0.002(7) 0.004(7)
C67 0.046(4) 0.054(5) 0.035(4) 0.010(4) 0.006(3) 0.009(4)
C68 0.046(4) 0.054(5) 0.035(4) 0.010(4) 0.006(3) 0.009(4)
C69 0.046(4) 0.054(5) 0.035(4) 0.010(4) 0.006(3) 0.009(4)
C70 0.046(4) 0.054(5) 0.035(4) 0.010(4) 0.006(3) 0.009(4)
C71 0.055(10) 0.030(8) 0.043(9) -0.005(7) 0.026(8) 0.001(7)
C72 0.033(8) 0.033(8) 0.052(10) -0.005(7) 0.018(7) 0.009(6)
C73 0.076(11) 0.050(10) 0.027(8) 0.008(7) 0.021(8) 0.018(8)
C74 0.064(11) 0.029(9) 0.064(12) 0.004(8) 0.016(9) 0.010(7)
C75 0.058(10) 0.042(10) 0.043(9) -0.006(8) 0.010(8) 0.008(8)
C76 0.045(9) 0.027(8) 0.047(9) 0.003(7) 0.005(7) 0.004(6)
C77 0.057(10) 0.058(11) 0.038(9) 0.004(8) 0.003(8) -0.004(8)
C78 0.058(10) 0.038(9) 0.050(10) 0.000(8) 0.008(8) -0.007(7)
C79 0.153(10) 0.156(10) 0.149(10) -0.007(5) 0.019(5) 0.010(5)
C80 0.153(10) 0.156(10) 0.149(10) -0.007(5) 0.019(5) 0.010(5)
C81 0.153(10) 0.156(10) 0.149(10) -0.007(5) 0.019(5) 0.010(5)

loop_
_atom_type_symbol
_atom_type_description
_atom_type_scat_dispersion_real
_atom_type_scat_dispersion_imag
_atom_type_scat_source
C C 0.0033 0.0016 'International Tables Vol C Tables 4.2.6.8 and 6.1.1.4'
H H 0.0000 0.0000 'International Tables Vol C Tables 4.2.6.8 and 6.1.1.4'
N N 0.0061 0.0033 'International Tables Vol C Tables 4.2.6.8 and 6.1.1.4'
O O 0.0106 0.0060 'International Tables Vol C Tables 4.2.6.8 and 6.1.1.4'
Tb Tb -0.1723 4.1537 'International Tables Vol C Tables 4.2.6.8 and 6.1.1.4'

loop_
_geom_angle_atom_site_label_1
_geom_angle_atom_site_label_2
_geom_angle_atom_site_label_3
_geom_angle
_geom_angle_site_symmetry_1
_geom_angle_site_symmetry_3
O11 Tb1 O7 78.4(4) . .
O11 Tb1 O5 154.0(4) . .
O7 Tb1 O5 81.2(4) . .
O11 Tb1 O1W 101.1(4) . .
O7 Tb1 O1W 80.5(5) . .
O5 Tb1 O1W 91.1(4) . .
O11 Tb1 O2 73.1(4) . .
O7 Tb1 O2 141.8(4) . .
O5 Tb1 O2 132.1(3) . .
O1W Tb1 O2 80.5(4) . .
O11 Tb1 O3 98.3(4) . .
O7 Tb1 O3 137.1(4) . .
O5 Tb1 O3 85.8(4) . .
O1W Tb1 O3 140.7(4) . .
O2 Tb1 O3 73.0(3) . .
O11 Tb1 O4 82.7(3) . .
O7 Tb1 O4 83.7(4) . .
O5 Tb1 O4 79.2(4) . .
O1W Tb1 O4 162.6(4) . .
O2 Tb1 O4 116.7(3) . .
O3 Tb1 O4 53.7(3) . .
O11 Tb1 O1 124.7(4) . .
O7 Tb1 O1 145.7(4) . .
O5 Tb1 O1 80.9(3) . .
O1W Tb1 O1 70.8(4) . .
O2 Tb1 O1 51.6(3) . .
O3 Tb1 O1 70.0(3) . .
O4 Tb1 O1 121.0(3) . .
O11 Tb1 C43 92.2(4) . .
O7 Tb1 C43 109.3(5) . .
O5 Tb1 C43 79.6(4) . .
O1W Tb1 C43 164.9(4) . .
O2 Tb1 C43 96.9(4) . .
O3 Tb1 C43 27.8(4) . .
O4 Tb1 C43 26.0(4) . .
O1 Tb1 C43 95.8(4) . .
O11 Tb1 C39 98.4(4) . .
O7 Tb1 C39 154.1(5) . .
O5 Tb1 C39 106.9(4) . .
O1W Tb1 C39 74.9(5) . .
O2 Tb1 C39 25.3(4) . .
O3 Tb1 C39 68.7(4) . .
O4 Tb1 C39 121.7(4) . .
O1 Tb1 C39 26.3(4) . .
C43 Tb1 C39 96.4(4) . .
O19 Tb2 O9 156.5(4) . 1_545
O19 Tb2 O13 78.8(4) . .
O9 Tb2 O13 79.1(4) 1_545 .
O19 Tb2 O2W 93.4(4) . .
O9 Tb2 O2W 88.6(4) 1_545 .
O13 Tb2 O2W 75.0(4) . .
O19 Tb2 O18 83.6(4) . .
O9 Tb2 O18 84.0(4) 1_545 .
O13 Tb2 O18 77.8(4) . .
O2W Tb2 O18 152.7(3) . .
O19 Tb2 O15 78.6(4) . .
O9 Tb2 O15 124.7(4) 1_545 .
O13 Tb2 O15 145.0(4) . .
O2W Tb2 O15 80.0(4) . .
O18 Tb2 O15 125.4(4) . .
O19 Tb2 O17 84.3(4) . .
O9 Tb2 O17 104.0(4) 1_545 .
O13 Tb2 O17 129.6(3) . .
O2W Tb2 O17 153.7(4) . .
O18 Tb2 O17 53.2(3) . .
O15 Tb2 O17 73.8(4) . .
O19 Tb2 O16 129.2(4) . .
O9 Tb2 O16 74.3(4) 1_545 .
O13 Tb2 O16 148.9(4) . .
O2W Tb2 O16 88.5(4) . .
O18 Tb2 O16 114.4(4) . .
O15 Tb2 O16 51.7(4) . .
O17 Tb2 O16 73.3(4) . .
O19 Tb2 C71 80.2(4) . .
O9 Tb2 C71 97.8(4) 1_545 .
O13 Tb2 C71 104.5(4) . .
O2W Tb2 C71 173.5(4) . .
O18 Tb2 C71 28.2(4) . .
O15 Tb2 C71 97.6(4) . .
O17 Tb2 C71 25.3(4) . .
O16 Tb2 C71 94.8(4) . .
O19 Tb2 C67 104.9(5) . .
O9 Tb2 C67 98.6(4) 1_545 .
O13 Tb2 C67 161.4(4) . .
O2W Tb2 C67 86.5(4) . .
O18 Tb2 C67 120.5(4) . .
O15 Tb2 C67 27.5(4) . .
O17 Tb2 C67 69.0(4) . .
O16 Tb2 C67 24.5(4) . .
C71 Tb2 C67 94.1(5) . .
C39 O1 Tb1 90.8(9) . .
C39 O2 Tb1 95.8(9) . .
C43 O3 Tb1 91.8(9) . .
C43 O4 Tb1 91.6(8) . .
C47 O5 Tb1 169.1(11) . .
C51 O7 Tb1 164.8(13) . .
C58 O9 Tb2 165.6(12) . 1_565
C59 O11 Tb1 174.6(11) . .
C66 O13 Tb2 144.0(10) . .
C67 O15 Tb2 92.9(9) . .
C67 O16 Tb2 93.6(10) . .
C71 O17 Tb2 91.4(9) . .
C71 O18 Tb2 91.4(8) . .
C75 O19 Tb2 169.1(11) . .
C4 N1 C3 102.9(14) . .
C4 N1 C2 129.7(15) . .
C3 N1 C2 127.4(12) . .
C3 N2 C5 107.1(14) . .
C3 N2 C6 126.5(13) . .
C5 N2 C6 126.2(13) . .
C6 N3 C10 116.7(14) . .
C11 N4 C12 110.0(13) . .
C11 N4 C10 123.4(13) . .
C12 N4 C10 126.6(13) . .
C11 N5 C13 106.7(15) . .
C11 N5 C14 125.2(14) . .
C13 N5 C14 127.4(15) . .
C21 N6 C22 107.0(16) . .
C21 N6 C20 125.8(15) . .
C22 N6 C20 126.4(16) . .
C21 N7 C23 106.1(16) . .
C21 N7 C24 124.0(14) . .
C23 N7 C24 129.9(15) . .
C28 N8 C24 113.3(14) . .
C30 N9 C29 111.3(16) . .
C30 N9 C28 127.7(17) . .
C29 N9 C28 120.6(15) . .
C29 N10 C31 109.1(17) . .
C29 N10 C32 123.3(17) . .
C31 N10 C32 127.5(16) . .
C79 N11 C81 123.4(18) . .
C79 N11 C80 118.2(16) . .
C81 N11 C80 115.1(15) . .
C19 C1 C17 117.9(16) 3_666 3_666
C19 C1 C2 123.6(15) 3_666 .
C17 C1 C2 118.5(13) 3_666 .
N1 C2 C1 113.7(12) . .
N1 C2 H2A 108.8 . .
C1 C2 H2A 108.8 . .
N1 C2 H2B 108.8 . .
C1 C2 H2B 108.8 . .
H2A C2 H2B 107.7 . .
N2 C3 N1 113.2(13) . .
N2 C3 H3A 123.4 . .
N1 C3 H3A 123.4 . .
N1 C4 C5 112.0(16) . .
N1 C4 H4A 124.0 . .
C5 C4 H4A 124.0 . .
C4 C5 N2 104.6(15) . .
C4 C5 H5A 127.7 . .
N2 C5 H5A 127.7 . .
N3 C6 C7 125.1(16) . .
N3 C6 N2 113.0(13) . .
C7 C6 N2 121.8(14) . .
C6 C7 C8 117.3(16) . .
C6 C7 H7A 121.3 . .
C8 C7 H7A 121.3 . .
C7 C8 C9 118.1(17) . .
C7 C8 H8A 121.0 . .
C9 C8 H8A 121.0 . .
C10 C9 C8 116.4(17) . .
C10 C9 H9A 121.8 . .
C8 C9 H9A 121.8 . .
N3 C10 C9 126.3(16) . .
N3 C10 N4 112.7(14) . .
C9 C10 N4 121.0(15) . .
N4 C11 N5 108.6(14) . .
N4 C11 H11A 125.7 . .
N5 C11 H11A 125.7 . .
C13 C12 N4 106.1(15) . .
C13 C12 H12A 127.0 . .
N4 C12 H12A 127.0 . .
C12 C13 N5 108.5(16) . .
C12 C13 H13A 125.7 . .
N5 C13 H13A 125.7 . .
C15 C14 N5 113.5(12) . .
C15 C14 H14A 108.9 . .
N5 C14 H14A 108.9 . .
C15 C14 H14B 108.9 . .
N5 C14 H14B 108.9 . .
H14A C14 H14B 107.7 . .
C18 C15 C16 118.3(17) . .
C18 C15 C14 119.6(15) . .
C16 C15 C14 122.0(16) . .
C15 C16 C17 119.1(16) . .
C15 C16 H16A 120.4 . .
C17 C16 H16A 120.4 . .
C16 C17 C1 124.2(15) . 3_666
C16 C17 H17A 117.9 . .
C1 C17 H17A 117.9 3_666 .
C15 C18 C19 123.7(16) . .
C15 C18 H18A 118.2 . .
C19 C18 H18A 118.2 . .
C1 C19 C18 116.8(16) 3_666 .
C1 C19 H19A 121.6 3_666 .
C18 C19 H19A 121.6 . .
C36 C20 N6 114.7(13) 3_756 .
C36 C20 H20A 108.6 3_756 .
N6 C20 H20A 108.6 . .
C36 C20 H20B 108.6 3_756 .
N6 C20 H20B 108.6 . .
H20A C20 H20B 107.6 . .
N6 C21 N7 108.7(15) . .
N6 C21 H21A 125.7 . .
N7 C21 H21A 125.7 . .
C23 C22 N6 107.9(18) . .
C23 C22 H22A 126.0 . .
N6 C22 H22A 126.0 . .
C22 C23 N7 110.2(19) . .
C22 C23 H23A 124.9 . .
N7 C23 H23A 124.9 . .
N8 C24 C25 129.2(16) . .
N8 C24 N7 112.0(13) . .
C25 C24 N7 118.7(16) . .
C24 C25 C26 113.6(17) . .
C24 C25 H25A 123.2 . .
C26 C25 H25A 123.2 . .
C27 C26 C25 120.1(16) . .
C27 C26 H26A 120.0 . .
C25 C26 H26A 120.0 . .
C26 C27 C28 115.2(18) . .
C26 C27 H27A 122.4 . .
C28 C27 H27A 122.4 . .
N8 C28 C27 128.4(17) . .
N8 C28 N9 114.7(16) . .
C27 C28 N9 116.9(18) . .
N10 C29 N9 105.2(15) . .
N10 C29 H29A 127.4 . .
N9 C29 H29A 127.4 . .
N9 C30 C31 107.4(18) . .
N9 C30 H30A 126.3 . .
C31 C30 H30A 126.3 . .
C30 C31 N10 106.9(17) . .
C30 C31 H31A 126.5 . .
N10 C31 H31A 126.5 . .
N10 C32 C33 114.0(17) . .
N10 C32 H32A 108.7 . .
C33 C32 H32A 108.7 . .
N10 C32 H32B 108.7 . .
C33 C32 H32B 108.7 . .
H32A C32 H32B 107.6 . .
C34 C33 C38 116(2) . .
C34 C33 C32 115.1(17) . .
C38 C33 C32 129(2) . .
C33 C34 C35 123.4(18) . .
C33 C34 H34A 118.3 . .
C35 C34 H34A 118.3 . .
C36 C35 C34 115.5(18) . .
C36 C35 H35A 122.2 . .
C34 C35 H35A 122.2 . .
C37 C36 C35 119(2) . .
C37 C36 C20 120.5(17) . 3_756
C35 C36 C20 120.4(19) . 3_756
C36 C37 C38 121(2) . .
C36 C37 H37A 119.3 . .
C38 C37 H37A 119.3 . .
C33 C38 C37 124(2) . .
C33 C38 H38A 118.0 . .
C37 C38 H38A 118.0 . .
O2 C39 O1 121.7(14) . .
O2 C39 C40 121.0(13) . .
O1 C39 C40 117.4(14) . .
O2 C39 Tb1 58.8(8) . .
O1 C39 Tb1 62.9(8) . .
C40 C39 Tb1 178.2(11) . .
C41 C40 C42 122.6(14) . .
C41 C40 C39 121.1(13) . .
C42 C40 C39 116.2(14) . .
C40 C41 C69 117.7(14) . 4_565
C40 C41 H41A 121.1 . .
C69 C41 H41A 121.1 4_565 .
C40 C42 C70 117.9(14) . 4_565
C40 C42 H42A 121.0 . .
C70 C42 H42A 121.0 4_565 .
O4 C43 O3 122.3(14) . .
O4 C43 C44 120.7(13) . .
O3 C43 C44 116.8(13) . .
O4 C43 Tb1 62.4(8) . .
O3 C43 Tb1 60.4(7) . .
C44 C43 Tb1 168.8(10) . .
C45 C44 C46 120.7(14) . .
C45 C44 C43 119.3(14) . .
C46 C44 C43 120.0(13) . .
C44 C45 C46 120.5(14) . 3_666
C44 C45 H45A 119.8 . .
C46 C45 H45A 119.8 3_666 .
C45 C46 C44 118.8(14) 3_666 .
C45 C46 H46A 120.6 3_666 .
C44 C46 H46A 120.6 . .
O6 C47 O5 121.6(15) . .
O6 C47 C48 118.6(13) . .
O5 C47 C48 119.8(14) . .
C49 C48 C50 115.8(14) . 3_676
C49 C48 C47 122.4(13) . .
C50 C48 C47 121.8(14) 3_676 .
C50 C49 C48 122.4(14) . .
C50 C49 H49A 118.8 . .
C48 C49 H49A 118.8 . .
C49 C50 C48 121.8(15) . 3_676
C49 C50 H50A 119.1 . .
C48 C50 H50A 119.1 3_676 .
O7 C51 O8 123.5(17) . .
O7 C51 C52 117.9(17) . .
O8 C51 C52 118.6(15) . .
C57 C52 C53 118.3(13) . .
C57 C52 C51 120.7(15) . .
C53 C52 C51 121.0(13) . .
C54 C53 C52 122.4(13) . .
C54 C53 H53A 118.8 . .
C52 C53 H53A 118.8 . .
C53 C54 C55 122.4(15) . .
C53 C54 H54A 118.8 . .
C55 C54 H54A 118.8 . .
C54 C55 C56 114.2(14) . .
C54 C55 C58 125.0(15) . .
C56 C55 C58 120.7(14) . .
C57 C56 C55 123.0(14) . .
C57 C56 H56A 118.5 . .
C55 C56 H56A 118.5 . .
C52 C57 C56 119.6(14) . .
C52 C57 H57A 120.2 . .
C56 C57 H57A 120.2 . .
O9 C58 O10 120.6(16) . .
O9 C58 C55 124.0(15) . .
O10 C58 C55 115.3(15) . .
O12 C59 O11 126.7(15) . .
O12 C59 C60 116.3(13) . .
O11 C59 C60 116.9(13) . .
C61 C60 C65 119.5(14) . .
C61 C60 C59 120.2(14) . .
C65 C60 C59 120.1(13) . .
C60 C61 C62 120.8(15) . .
C60 C61 H61A 119.6 . .
C62 C61 H61A 119.6 . .
C61 C62 C63 120.7(14) . .
C61 C62 H62A 119.7 . .
C63 C62 H62A 119.7 . .
C64 C63 C62 116.9(14) . .
C64 C63 C66 123.1(14) . .
C62 C63 C66 119.9(12) . .
C65 C64 C63 121.2(15) . .
C65 C64 H64A 119.4 . .
C63 C64 H64A 119.4 . .
C60 C65 C64 120.8(14) . .
C60 C65 H65A 119.6 . .
C64 C65 H65A 119.6 . .
O13 C66 O14 126.0(14) . .
O13 C66 C63 117.3(13) . .
O14 C66 C63 116.7(13) . .
O16 C67 O15 120.5(14) . .
O16 C67 C68 124.2(15) . .
O15 C67 C68 115.2(14) . .
O16 C67 Tb2 61.9(8) . .
O15 C67 Tb2 59.6(7) . .
C68 C67 Tb2 168.0(10) . .
C70 C68 C69 117.6(14) . .
C70 C68 C67 124.4(15) . .
C69 C68 C67 117.9(14) . .
C41 C69 C68 122.0(15) 4_666 .
C41 C69 H69A 119.0 4_666 .
C68 C69 H69A 119.0 . .
C68 C70 C42 122.2(16) . 4_666
C68 C70 H70A 118.9 . .
C42 C70 H70A 118.9 4_666 .
O17 C71 O18 122.5(13) . .
O17 C71 C72 123.7(14) . .
O18 C71 C72 113.6(13) . .
O17 C71 Tb2 63.2(8) . .
O18 C71 Tb2 60.4(7) . .
C72 C71 Tb2 170.7(10) . .
C73 C72 C74 120.3(13) . .
C73 C72 C71 117.2(14) . .
C74 C72 C71 122.5(13) . .
C74 C73 C72 120.5(15) 3_756 .
C74 C73 H73A 119.8 3_756 .
C72 C73 H73A 119.8 . .
C73 C74 C72 119.0(15) 3_756 .
C73 C74 H74A 120.5 3_756 .
C72 C74 H74A 120.5 . .
O19 C75 O20 120.6(15) . .
O19 C75 C76 119.0(15) . .
O20 C75 C76 120.2(15) . .
C77 C76 C78 117.5(16) . .
C77 C76 C75 120.8(14) . .
C78 C76 C75 121.7(15) . .
C76 C77 C78 121.7(16) . 3_766
C76 C77 H77A 119.2 . .
C78 C77 H77A 119.2 3_766 .
C76 C78 C77 120.8(16) . 3_766
C76 C78 H78A 119.6 . .
C77 C78 H78A 119.6 3_766 .
O21 C79 N11 120.6(19) . .

loop_
_geom_bond_atom_site_label_1
_geom_bond_atom_site_label_2
_geom_bond_distance
_geom_bond_site_symmetry_2
Tb1 O11 2.226(9) .
Tb1 O7 2.235(10) .
Tb1 O5 2.274(9) .
Tb1 O1W 2.373(12) .
Tb1 O2 2.412(10) .
Tb1 O3 2.424(9) .
Tb1 O4 2.470(10) .
Tb1 O1 2.497(10) .
Tb1 C43 2.786(15) .
Tb1 C39 2.805(15) .
Tb2 O19 2.220(10) .
Tb2 O9 2.255(9) 1_545
Tb2 O13 2.292(9) .
Tb2 O2W 2.351(10) .
Tb2 O18 2.395(9) .
Tb2 O15 2.417(10) .
Tb2 O17 2.459(9) .
Tb2 O16 2.475(11) .
Tb2 C71 2.753(13) .
Tb2 C67 2.800(15) .
O1 C39 1.243(17) .
O2 C39 1.207(17) .
O3 C43 1.300(17) .
O4 C43 1.223(17) .
O5 C47 1.227(16) .
O6 C47 1.221(17) .
O7 C51 1.248(19) .
O8 C51 1.27(2) .
O9 C58 1.210(18) .
O9 Tb2 2.255(9) 1_565
O10 C58 1.284(19) .
O11 C59 1.227(16) .
O12 C59 1.212(17) .
O13 C66 1.205(16) .
O14 C66 1.265(17) .
O15 C67 1.296(18) .
O16 C67 1.162(17) .
O17 C71 1.179(17) .
O18 C71 1.300(17) .
O19 C75 1.234(18) .
O20 C75 1.302(19) .
O21 C79 1.272(10) .
N1 C4 1.31(2) .
N1 C3 1.350(19) .
N1 C2 1.430(19) .
N2 C3 1.261(18) .
N2 C5 1.370(19) .
N2 C6 1.429(19) .
N3 C6 1.260(18) .
N3 C10 1.291(19) .
N4 C11 1.273(18) .
N4 C12 1.367(18) .
N4 C10 1.460(19) .
N5 C11 1.298(18) .
N5 C13 1.38(2) .
N5 C14 1.50(2) .
N6 C21 1.285(19) .
N6 C22 1.42(2) .
N6 C20 1.55(2) .
N7 C21 1.325(18) .
N7 C23 1.39(2) .
N7 C24 1.41(2) .
N8 C28 1.27(2) .
N8 C24 1.31(2) .
N9 C30 1.32(2) .
N9 C29 1.35(2) .
N9 C28 1.44(2) .
N10 C29 1.33(2) .
N10 C31 1.38(2) .
N10 C32 1.49(2) .
N11 C79 1.359(10) .
N11 C81 1.454(10) .
N11 C80 1.461(10) .
C1 C19 1.348(19) 3_666
C1 C17 1.36(2) 3_666
C1 C2 1.54(2) .
C2 H2A 0.9700 .
C2 H2B 0.9700 .
C3 H3A 0.9300 .
C4 C5 1.34(2) .
C4 H4A 0.9300 .
C5 H5A 0.9300 .
C6 C7 1.36(2) .
C7 C8 1.38(2) .
C7 H7A 0.9300 .
C8 C9 1.38(2) .
C8 H8A 0.9300 .
C9 C10 1.34(2) .
C9 H9A 0.9300 .
C11 H11A 0.9300 .
C12 C13 1.27(2) .
C12 H12A 0.9300 .
C13 H13A 0.9300 .
C14 C15 1.49(2) .
C14 H14A 0.9700 .
C14 H14B 0.9700 .
C15 C18 1.33(2) .
C15 C16 1.34(2) .
C16 C17 1.36(2) .
C16 H16A 0.9300 .
C17 C1 1.36(2) 3_666
C17 H17A 0.9300 .
C18 C19 1.44(2) .
C18 H18A 0.9300 .
C19 C1 1.348(19) 3_666
C19 H19A 0.9300 .
C20 C36 1.42(2) 3_756
C20 H20A 0.9700 .
C20 H20B 0.9700 .
C21 H21A 0.9300 .
C22 C23 1.20(3) .
C22 H22A 0.9300 .
C23 H23A 0.9300 .
C24 C25 1.36(2) .
C25 C26 1.45(3) .
C25 H25A 0.9300 .
C26 C27 1.35(3) .
C26 H26A 0.9300 .
C27 C28 1.42(2) .
C27 H27A 0.9300 .
C29 H29A 0.9300 .
C30 C31 1.33(3) .
C30 H30A 0.9300 .
C31 H31A 0.9300 .
C32 C33 1.49(3) .
C32 H32A 0.9700 .
C32 H32B 0.9700 .
C33 C34 1.26(3) .
C33 C38 1.33(3) .
C34 C35 1.52(3) .
C34 H34A 0.9300 .
C35 C36 1.34(2) .
C35 H35A 0.9300 .
C36 C37 1.34(2) .
C36 C20 1.42(2) 3_756
C37 C38 1.35(3) .
C37 H37A 0.9300 .
C38 H38A 0.9300 .
C39 C40 1.584(19) .
C40 C41 1.309(19) .
C40 C42 1.37(2) .
C41 C69 1.358(19) 4_565
C41 H41A 0.9300 .
C42 C70 1.386(19) 4_565
C42 H42A 0.9300 .
C43 C44 1.53(2) .
C44 C45 1.361(19) .
C44 C46 1.39(2) .
C45 C46 1.372(19) 3_666
C45 H45A 0.9300 .
C46 C45 1.372(19) 3_666
C46 H46A 0.9300 .
C47 C48 1.48(2) .
C48 C49 1.40(2) .
C48 C50 1.409(19) 3_676
C49 C50 1.39(2) .
C49 H49A 0.9300 .
C50 C48 1.409(19) 3_676
C50 H50A 0.9300 .
C51 C52 1.49(2) .
C52 C57 1.368(18) .
C52 C53 1.40(2) .
C53 C54 1.33(2) .
C53 H53A 0.9300 .
C54 C55 1.40(2) .
C54 H54A 0.9300 .
C55 C56 1.43(2) .
C55 C58 1.43(2) .
C56 C57 1.38(2) .
C56 H56A 0.9300 .
C57 H57A 0.9300 .
C59 C60 1.54(2) .
C60 C61 1.34(2) .
C60 C65 1.37(2) .
C61 C62 1.39(2) .
C61 H61A 0.9300 .
C62 C63 1.39(2) .
C62 H62A 0.9300 .
C63 C64 1.384(18) .
C63 C66 1.54(2) .
C64 C65 1.372(19) .
C64 H64A 0.9300 .
C65 H65A 0.9300 .
C67 C68 1.52(2) .
C68 C70 1.29(2) .
C68 C69 1.41(2) .
C69 C41 1.358(19) 4_666
C69 H69A 0.9300 .
C70 C42 1.386(19) 4_666
C70 H70A 0.9300 .
C71 C72 1.528(18) .
C72 C73 1.373(19) .
C72 C74 1.41(2) .
C73 C74 1.36(2) 3_756
C73 H73A 0.9300 .
C74 C73 1.36(2) 3_756
C74 H74A 0.9300 .
C75 C76 1.50(2) .
C76 C77 1.34(2) .
C76 C78 1.37(2) .
C77 C78 1.39(2) 3_766
C77 H77A 0.9300 .
C78 C77 1.39(2) 3_766
C78 H78A 0.9300 .

loop_
_geom_torsion_atom_site_label_1
_geom_torsion_atom_site_label_2
_geom_torsion_atom_site_label_3
_geom_torsion_atom_site_label_4
_geom_torsion
_geom_torsion_site_symmetry_1
_geom_torsion_site_symmetry_4
O11 Tb1 O1 C39 4.1(11) . .
O7 Tb1 O1 C39 129.6(10) . .
O5 Tb1 O1 C39 -171.1(10) . .
O1W Tb1 O1 C39 94.6(10) . .
O2 Tb1 O1 C39 1.5(9) . .
O3 Tb1 O1 C39 -82.2(10) . .
O4 Tb1 O1 C39 -99.6(10) . .
C43 Tb1 O1 C39 -92.6(10) . .
O11 Tb1 O2 C39 -179.4(10) . .
O7 Tb1 O2 C39 -135.8(10) . .
O5 Tb1 O2 C39 8.3(12) . .
O1W Tb1 O2 C39 -74.6(10) . .
O3 Tb1 O2 C39 76.1(10) . .
O4 Tb1 O2 C39 108.2(10) . .
O1 Tb1 O2 C39 -1.6(9) . .
C43 Tb1 O2 C39 90.4(10) . .
O11 Tb1 O3 C43 78.7(8) . .
O7 Tb1 O3 C43 -3.2(11) . .
O5 Tb1 O3 C43 -75.5(8) . .
O1W Tb1 O3 C43 -162.1(8) . .
O2 Tb1 O3 C43 148.1(9) . .
O4 Tb1 O3 C43 4.2(8) . .
O1 Tb1 O3 C43 -157.3(9) . .
C39 Tb1 O3 C43 174.6(9) . .
O11 Tb1 O4 C43 -110.4(9) . .
O7 Tb1 O4 C43 170.5(9) . .
O5 Tb1 O4 C43 88.3(9) . .
O1W Tb1 O4 C43 145.5(13) . .
O2 Tb1 O4 C43 -43.5(9) . .
O3 Tb1 O4 C43 -4.4(8) . .
O1 Tb1 O4 C43 15.9(9) . .
C39 Tb1 O4 C43 -15.0(10) . .
O11 Tb1 O5 C47 61(6) . .
O7 Tb1 O5 C47 23(6) . .
O1W Tb1 O5 C47 -57(6) . .
O2 Tb1 O5 C47 -136(6) . .
O3 Tb1 O5 C47 162(6) . .
O4 Tb1 O5 C47 108(6) . .
O1 Tb1 O5 C47 -128(6) . .
C43 Tb1 O5 C47 135(6) . .
C39 Tb1 O5 C47 -132(6) . .
O11 Tb1 O7 C51 62(5) . .
O5 Tb1 O7 C51 -134(5) . .
O1W Tb1 O7 C51 -41(5) . .
O2 Tb1 O7 C51 20(5) . .
O3 Tb1 O7 C51 152(5) . .
O4 Tb1 O7 C51 146(5) . .
O1 Tb1 O7 C51 -75(5) . .
C43 Tb1 O7 C51 151(5) . .
C39 Tb1 O7 C51 -23(5) . .
O7 Tb1 O11 C59 25(12) . .
O5 Tb1 O11 C59 -14(13) . .
O1W Tb1 O11 C59 103(12) . .
O2 Tb1 O11 C59 179(100) . .
O3 Tb1 O11 C59 -111(12) . .
O4 Tb1 O11 C59 -60(12) . .
O1 Tb1 O11 C59 177(100) . .
C43 Tb1 O11 C59 -84(12) . .
C39 Tb1 O11 C59 179(100) . .
O19 Tb2 O13 C66 -96.9(19) . .
O9 Tb2 O13 C66 91.1(19) 1_545 .
O2W Tb2 O13 C66 -0.3(18) . .
O18 Tb2 O13 C66 177.3(19) . .
O15 Tb2 O13 C66 -46(2) . .
O17 Tb2 O13 C66 -169.7(17) . .
O16 Tb2 O13 C66 60(2) . .
C71 Tb2 O13 C66 -173.6(18) . .
C67 Tb2 O13 C66 7(3) . .
O19 Tb2 O15 C67 -162.7(10) . .
O9 Tb2 O15 C67 20.6(11) 1_545 .
O13 Tb2 O15 C67 146.7(9) . .
O2W Tb2 O15 C67 101.8(9) . .
O18 Tb2 O15 C67 -89.1(10) . .
O17 Tb2 O15 C67 -75.4(9) . .
O16 Tb2 O15 C67 5.8(9) . .
C71 Tb2 O15 C67 -84.4(10) . .
O19 Tb2 O16 C67 8.1(12) . .
O9 Tb2 O16 C67 -173.9(11) 1_545 .
O13 Tb2 O16 C67 -141.9(10) . .
O2W Tb2 O16 C67 -85.0(11) . .
O18 Tb2 O16 C67 110.4(10) . .
O15 Tb2 O16 C67 -6.5(10) . .
O17 Tb2 O16 C67 75.8(10) . .
C71 Tb2 O16 C67 89.4(11) . .
O19 Tb2 O17 C71 -79.1(10) . .
O9 Tb2 O17 C71 78.5(10) 1_545 .
O13 Tb2 O17 C71 -8.8(12) . .
O2W Tb2 O17 C71 -165.1(10) . .
O18 Tb2 O17 C71 7.1(9) . .
O15 Tb2 O17 C71 -158.9(11) . .
O16 Tb2 O17 C71 147.0(10) . .
C67 Tb2 O17 C71 172.4(11) . .
O19 Tb2 O18 C71 81.2(9) . .
O9 Tb2 O18 C71 -118.9(9) 1_545 .
O13 Tb2 O18 C71 161.0(9) . .
O2W Tb2 O18 C71 166.0(9) . .
O15 Tb2 O18 C71 10.0(10) . .
O17 Tb2 O18 C71 -6.5(8) . .
O16 Tb2 O18 C71 -49.2(9) . .
C67 Tb2 O18 C71 -22.4(10) . .
O9 Tb2 O19 C75 48(6) 1_545 .
O13 Tb2 O19 C75 27(6) . .
O2W Tb2 O19 C75 -47(6) . .
O18 Tb2 O19 C75 106(6) . .
O15 Tb2 O19 C75 -126(6) . .
O17 Tb2 O19 C75 160(6) . .
O16 Tb2 O19 C75 -137(6) . .
C71 Tb2 O19 C75 134(6) . .
C67 Tb2 O19 C75 -134(6) . .
C4 N1 C2 C1 76(2) . .
C3 N1 C2 C1 -105.9(18) . .
C19 C1 C2 N1 2(2) 3_666 .
C17 C1 C2 N1 -176.0(13) 3_666 .
C5 N2 C3 N1 6(2) . .
C6 N2 C3 N1 -170.3(15) . .
C4 N1 C3 N2 -5(2) . .
C2 N1 C3 N2 176.9(15) . .
C3 N1 C4 C5 2(2) . .
C2 N1 C4 C5 -179.8(17) . .
N1 C4 C5 N2 1(2) . .
C3 N2 C5 C4 -4(2) . .
C6 N2 C5 C4 171.9(16) . .
C10 N3 C6 C7 -3(3) . .
C10 N3 C6 N2 -179.6(14) . .
C3 N2 C6 N3 9(2) . .
C5 N2 C6 N3 -166.1(16) . .
C3 N2 C6 C7 -168.0(17) . .
C5 N2 C6 C7 17(3) . .
N3 C6 C7 C8 4(3) . .
N2 C6 C7 C8 -178.9(16) . .
C6 C7 C8 C9 -2(3) . .
C7 C8 C9 C10 -1(3) . .
C6 N3 C10 C9 -1(3) . .
C6 N3 C10 N4 -179.9(14) . .
C8 C9 C10 N3 3(3) . .
C8 C9 C10 N4 -178.5(16) . .
C11 N4 C10 N3 -12(2) . .
C12 N4 C10 N3 170.4(16) . .
C11 N4 C10 C9 169.2(16) . .
C12 N4 C10 C9 -8(3) . .
C12 N4 C11 N5 -2.6(19) . .
C10 N4 C11 N5 179.6(14) . .
C13 N5 C11 N4 3.5(18) . .
C14 N5 C11 N4 -167.8(14) . .
C11 N4 C12 C13 1(2) . .
C10 N4 C12 C13 178.3(16) . .
N4 C12 C13 N5 2(2) . .
C11 N5 C13 C12 -3(2) . .
C14 N5 C13 C12 167.9(16) . .
C11 N5 C14 C15 73(2) . .
C13 N5 C14 C15 -96.1(19) . .
N5 C14 C15 C18 -144.9(15) . .
N5 C14 C15 C16 39(2) . .
C18 C15 C16 C17 1(2) . .
C14 C15 C16 C17 176.6(14) . .
C15 C16 C17 C1 -1(2) . 3_666
C16 C15 C18 C19 0(2) . .
C14 C15 C18 C19 -175.9(14) . .
C15 C18 C19 C1 -1(2) . 3_666
C21 N6 C20 C36 73(2) . 3_756
C22 N6 C20 C36 -96(2) . 3_756
C22 N6 C21 N7 3(2) . .
C20 N6 C21 N7 -167.5(14) . .
C23 N7 C21 N6 -2.0(19) . .
C24 N7 C21 N6 178.0(15) . .
C21 N6 C22 C23 -3(3) . .
C20 N6 C22 C23 167.6(19) . .
N6 C22 C23 N7 1(3) . .
C21 N7 C23 C22 0(3) . .
C24 N7 C23 C22 -180(2) . .
C28 N8 C24 C25 0(3) . .
C28 N8 C24 N7 -178.4(14) . .
C21 N7 C24 N8 -9(2) . .
C23 N7 C24 N8 170.6(17) . .
C21 N7 C24 C25 172.5(16) . .
C23 N7 C24 C25 -8(3) . .
N8 C24 C25 C26 2(3) . .
N7 C24 C25 C26 179.6(15) . .
C24 C25 C26 C27 0(3) . .
C25 C26 C27 C28 -2(3) . .
C24 N8 C28 C27 -3(3) . .
C24 N8 C28 N9 -179.5(15) . .
C26 C27 C28 N8 4(3) . .
C26 C27 C28 N9 -179.3(17) . .
C30 N9 C28 N8 -167(2) . .
C29 N9 C28 N8 5(3) . .
C30 N9 C28 C27 16(3) . .
C29 N9 C28 C27 -171.8(17) . .
C31 N10 C29 N9 -1(2) . .
C32 N10 C29 N9 175.2(18) . .
C30 N9 C29 N10 -1(2) . .
C28 N9 C29 N10 -174.1(17) . .
C29 N9 C30 C31 2(3) . .
C28 N9 C30 C31 175(2) . .
N9 C30 C31 N10 -3(3) . .
C29 N10 C31 C30 2(3) . .
C32 N10 C31 C30 -174(2) . .
C29 N10 C32 C33 -98(2) . .
C31 N10 C32 C33 77(3) . .
N10 C32 C33 C34 -177.8(17) . .
N10 C32 C33 C38 3(3) . .
C38 C33 C34 C35 2(3) . .
C32 C33 C34 C35 -176.8(17) . .
C33 C34 C35 C36 -5(3) . .
C34 C35 C36 C37 3(3) . .
C34 C35 C36 C20 -172.9(16) . 3_756
C35 C36 C37 C38 2(3) . .
C20 C36 C37 C38 177.7(19) 3_756 .
C34 C33 C38 C37 3(3) . .
C32 C33 C38 C37 -177.9(19) . .
C36 C37 C38 C33 -6(3) . .
Tb1 O2 C39 O1 2.9(17) . .
Tb1 O2 C39 C40 -177.9(12) . .
Tb1 O1 C39 O2 -2.8(16) . .
Tb1 O1 C39 C40 178.0(12) . .
O11 Tb1 C39 O2 0.6(10) . .
O7 Tb1 C39 O2 81.4(15) . .
O5 Tb1 C39 O2 -173.6(9) . .
O1W Tb1 C39 O2 100.0(10) . .
O3 Tb1 C39 O2 -95.1(10) . .
O4 Tb1 C39 O2 -86.0(10) . .
O1 Tb1 C39 O2 177.2(16) . .
C43 Tb1 C39 O2 -92.5(10) . .
O11 Tb1 C39 O1 -176.6(9) . .
O7 Tb1 C39 O1 -95.8(13) . .
O5 Tb1 C39 O1 9.2(10) . .
O1W Tb1 C39 O1 -77.3(10) . .
O2 Tb1 C39 O1 -177.2(16) . .
O3 Tb1 C39 O1 87.7(9) . .
O4 Tb1 C39 O1 96.8(10) . .
C43 Tb1 C39 O1 90.2(10) . .
O11 Tb1 C39 C40 84(34) . .
O7 Tb1 C39 C40 165(34) . .
O5 Tb1 C39 C40 -90(34) . .
O1W Tb1 C39 C40 -176(100) . .
O2 Tb1 C39 C40 84(34) . .
O3 Tb1 C39 C40 -11(34) . .
O4 Tb1 C39 C40 -2(35) . .
O1 Tb1 C39 C40 -99(34) . .
C43 Tb1 C39 C40 -9(34) . .
O2 C39 C40 C41 -175.9(16) . .
O1 C39 C40 C41 3(2) . .
Tb1 C39 C40 C41 102(34) . .
O2 C39 C40 C42 5(2) . .
O1 C39 C40 C42 -175.6(14) . .
Tb1 C39 C40 C42 -77(34) . .
C42 C40 C41 C69 1(2) . 4_565
C39 C40 C41 C69 -178.3(14) . 4_565
C41 C40 C42 C70 0(2) . 4_565
C39 C40 C42 C70 179.3(13) . 4_565
Tb1 O4 C43 O3 7.9(14) . .
Tb1 O4 C43 C44 -167.7(11) . .
Tb1 O3 C43 O4 -8.1(15) . .
Tb1 O3 C43 C44 167.7(10) . .
O11 Tb1 C43 O4 68.5(8) . .
O7 Tb1 C43 O4 -10.0(9) . .
O5 Tb1 C43 O4 -86.7(8) . .
O1W Tb1 C43 O4 -139.3(15) . .
O2 Tb1 C43 O4 141.7(8) . .
O3 Tb1 C43 O4 172.3(14) . .
O1 Tb1 C43 O4 -166.3(8) . .
C39 Tb1 C43 O4 167.2(8) . .
O11 Tb1 C43 O3 -103.8(8) . .
O7 Tb1 C43 O3 177.7(8) . .
O5 Tb1 C43 O3 101.0(8) . .
O1W Tb1 C43 O3 48(2) . .
O2 Tb1 C43 O3 -30.6(8) . .
O4 Tb1 C43 O3 -172.3(14) . .
O1 Tb1 C43 O3 21.4(8) . .
C39 Tb1 C43 O3 -5.1(9) . .
O11 Tb1 C43 C44 177(5) . .
O7 Tb1 C43 C44 99(5) . .
O5 Tb1 C43 C44 22(5) . .
O1W Tb1 C43 C44 -30(6) . .
O2 Tb1 C43 C44 -109(5) . .
O3 Tb1 C43 C44 -79(5) . .
O4 Tb1 C43 C44 109(6) . .
O1 Tb1 C43 C44 -57(5) . .
C39 Tb1 C43 C44 -84(5) . .
O4 C43 C44 C45 9(2) . .
O3 C43 C44 C45 -166.6(13) . .
Tb1 C43 C44 C45 -94(5) . .
O4 C43 C44 C46 -169.0(14) . .
O3 C43 C44 C46 15(2) . .
Tb1 C43 C44 C46 88(5) . .
C46 C44 C45 C46 -3(3) . 3_666
C43 C44 C45 C46 179.0(13) . 3_666
C45 C44 C46 C45 3(3) . 3_666
C43 C44 C46 C45 -179.0(13) . 3_666
Tb1 O5 C47 O6 89(6) . .
Tb1 O5 C47 C48 -91(6) . .
O6 C47 C48 C49 179.0(14) . .
O5 C47 C48 C49 -1(2) . .
O6 C47 C48 C50 1(2) . 3_676
O5 C47 C48 C50 -179.2(13) . 3_676
C50 C48 C49 C50 0(2) 3_676 .
C47 C48 C49 C50 -177.8(13) . .
C48 C49 C50 C48 0(2) . 3_676
Tb1 O7 C51 O8 20(6) . .
Tb1 O7 C51 C52 -159(4) . .
O7 C51 C52 C57 -169.1(15) . .
O8 C51 C52 C57 12(2) . .
O7 C51 C52 C53 7(2) . .
O8 C51 C52 C53 -171.6(15) . .
C57 C52 C53 C54 2(2) . .
C51 C52 C53 C54 -174.3(14) . .
C52 C53 C54 C55 -3(2) . .
C53 C54 C55 C56 2(2) . .
C53 C54 C55 C58 -174.9(15) . .
C54 C55 C56 C57 -2(2) . .
C58 C55 C56 C57 175.3(14) . .
C53 C52 C57 C56 -2(2) . .
C51 C52 C57 C56 174.6(14) . .
C55 C56 C57 C52 2(2) . .
Tb2 O9 C58 O10 112(4) 1_565 .
Tb2 O9 C58 C55 -74(5) 1_565 .
C54 C55 C58 O9 164.6(15) . .
C56 C55 C58 O9 -12(2) . .
C54 C55 C58 O10 -20(2) . .
C56 C55 C58 O10 162.8(14) . .
Tb1 O11 C59 O12 -129(11) . .
Tb1 O11 C59 C60 48(13) . .
O12 C59 C60 C61 -38(2) . .
O11 C59 C60 C61 144.5(15) . .
O12 C59 C60 C65 146.8(15) . .
O11 C59 C60 C65 -30(2) . .
C65 C60 C61 C62 1(2) . .
C59 C60 C61 C62 -173.8(14) . .
C60 C61 C62 C63 -1(2) . .
C61 C62 C63 C64 2(2) . .
C61 C62 C63 C66 177.6(14) . .
C62 C63 C64 C65 -3(2) . .
C66 C63 C64 C65 -179.1(14) . .
C61 C60 C65 C64 -3(2) . .
C59 C60 C65 C64 172.3(13) . .
C63 C64 C65 C60 4(2) . .
Tb2 O13 C66 O14 2(3) . .
Tb2 O13 C66 C63 -177.9(11) . .
C64 C63 C66 O13 177.6(15) . .
C62 C63 C66 O13 2(2) . .
C64 C63 C66 O14 -2(2) . .
C62 C63 C66 O14 -177.6(14) . .
Tb2 O16 C67 O15 11.1(16) . .
Tb2 O16 C67 C68 -167.9(14) . .
Tb2 O15 C67 O16 -11.3(17) . .
Tb2 O15 C67 C68 167.7(11) . .
O19 Tb2 C67 O16 -173.5(10) . .
O9 Tb2 C67 O16 5.9(11) 1_545 .
O13 Tb2 C67 O16 87.3(18) . .
O2W Tb2 C67 O16 94.0(10) . .
O18 Tb2 C67 O16 -82.2(11) . .
O15 Tb2 C67 O16 168.9(16) . .
O17 Tb2 C67 O16 -95.8(11) . .
C71 Tb2 C67 O16 -92.6(10) . .
O19 Tb2 C67 O15 17.6(10) . .
O9 Tb2 C67 O15 -163.0(9) 1_545 .
O13 Tb2 C67 O15 -81.7(16) . .
O2W Tb2 C67 O15 -75.0(9) . .
O18 Tb2 C67 O15 108.9(9) . .
O17 Tb2 C67 O15 95.3(9) . .
O16 Tb2 C67 O15 -168.9(16) . .
C71 Tb2 C67 O15 98.5(9) . .
O19 Tb2 C67 C68 -50(6) . .
O9 Tb2 C67 C68 130(6) 1_545 .
O13 Tb2 C67 C68 -149(5) . .
O2W Tb2 C67 C68 -142(6) . .
O18 Tb2 C67 C68 42(6) . .
O15 Tb2 C67 C68 -67(6) . .
O17 Tb2 C67 C68 28(6) . .
O16 Tb2 C67 C68 124(6) . .
C71 Tb2 C67 C68 31(6) . .
O16 C67 C68 C70 168.2(17) . .
O15 C67 C68 C70 -11(2) . .
Tb2 C67 C68 C70 51(7) . .
O16 C67 C68 C69 -8(2) . .
O15 C67 C68 C69 172.7(14) . .
Tb2 C67 C68 C69 -126(5) . .
C70 C68 C69 C41 -2(2) . 4_666
C67 C68 C69 C41 175.0(14) . 4_666
C69 C68 C70 C42 1(2) . 4_666
C67 C68 C70 C42 -175.8(14) . 4_666
Tb2 O17 C71 O18 -12.5(16) . .
Tb2 O17 C71 C72 172.8(13) . .
Tb2 O18 C71 O17 12.9(16) . .
Tb2 O18 C71 C72 -172.0(10) . .
O19 Tb2 C71 O17 97.4(10) . .
O9 Tb2 C71 O17 -106.3(10) 1_545 .
O13 Tb2 C71 O17 173.0(9) . .
O2W Tb2 C71 O17 89(4) . .
O18 Tb2 C71 O17 -167.9(15) . .
O15 Tb2 C71 O17 20.4(10) . .
O16 Tb2 C71 O17 -31.6(10) . .
C67 Tb2 C71 O17 -7.1(10) . .
O19 Tb2 C71 O18 -94.7(8) . .
O9 Tb2 C71 O18 61.5(8) 1_545 .
O13 Tb2 C71 O18 -19.2(9) . .
O2W Tb2 C71 O18 -104(4) . .
O15 Tb2 C71 O18 -171.8(8) . .
O17 Tb2 C71 O18 167.9(15) . .
O16 Tb2 C71 O18 136.2(8) . .
C67 Tb2 C71 O18 160.8(8) . .
O19 Tb2 C71 C72 -43(7) . .
O9 Tb2 C71 C72 114(7) 1_545 .
O13 Tb2 C71 C72 33(7) . .
O2W Tb2 C71 C72 -51(9) . .
O18 Tb2 C71 C72 52(7) . .
O15 Tb2 C71 C72 -120(7) . .
O17 Tb2 C71 C72 -140(7) . .
O16 Tb2 C71 C72 -172(7) . .
C67 Tb2 C71 C72 -147(7) . .
O17 C71 C72 C73 12(2) . .
O18 C71 C72 C73 -163.3(14) . .
Tb2 C71 C72 C73 148(6) . .
O17 C71 C72 C74 -168.7(16) . .
O18 C71 C72 C74 16(2) . .
Tb2 C71 C72 C74 -32(8) . .
C74 C72 C73 C74 5(3) . 3_756
C71 C72 C73 C74 -175.5(15) . 3_756
C73 C72 C74 C73 -5(3) . 3_756
C71 C72 C74 C73 175.6(14) . 3_756
Tb2 O19 C75 O20 96(6) . .
Tb2 O19 C75 C76 -89(6) . .
O19 C75 C76 C77 3(2) . .
O20 C75 C76 C77 177.7(16) . .
O19 C75 C76 C78 -177.1(15) . .
O20 C75 C76 C78 -2(2) . .
C78 C76 C77 C78 -2(3) . 3_766
C75 C76 C77 C78 178.2(14) . 3_766
C77 C76 C78 C77 2(3) . 3_766
C75 C76 C78 C77 -178.2(14) . 3_766
C81 N11 C79 O21 -158(6) . .
C80 N11 C79 O21 0(8) . .
